data_2206031
loop_
_publ_author_name
'Meng, Fa-Yan'
'Zhu, Li-Hong'
'Zeng, Ming-Hua'
'Ng, Seik Weng'

_publ_section_title
;
 <i>mer</i>-Triaqua(2-carboxylatophenoxyacetato)cobalt(II)
;
_journal_issue 6
_journal_name_full 'Acta Crystallographica Section E'
_journal_page_first m1126
_journal_page_last m1127
_journal_paper_doi 10.1107/S1600536805012961
_journal_volume 61
_journal_year 2005
_chemical_formula_iupac '[Co (C9 H6 O5) (H2 O)3]'
_chemical_formula_moiety 'Co C9 H6 O5, 3H2 O'
_chemical_formula_sum 'C9 H12 Co O8'
_chemical_formula_weight 307.12
_chemical_name_systematic
;
Triaqua(2-carboxylatophenoxyactetato)cobalt(II)
;
_space_group_IT_number 14
_symmetry_cell_setting monoclinic
_symmetry_space_group_name_Hall '-P 2ybc'
_symmetry_space_group_name_H-M 'P 1 21/c 1'
_atom_sites_solution_hydrogens geom
_atom_sites_solution_primary direct
_atom_sites_solution_secondary difmap
_audit_creation_method SHELXL-97
_cell_angle_alpha 90.00
_cell_angle_beta 96.515(2)
_cell_angle_gamma 90.00
_cell_formula_units_Z 4
_cell_length_a 8.7620(10)
_cell_length_b 6.7707(8)
_cell_length_c 19.841(2)
_cell_measurement_reflns_used 934
_cell_measurement_temperature 295(2)
_cell_measurement_theta_max 27.0
_cell_measurement_theta_min 3.2
_cell_volume 1169.5(2)
_computing_cell_refinement 'SAINT (Bruker, 2001)'
_computing_data_collection 'SMART (Bruker, 2001)'
_computing_data_reduction SAINT
_computing_molecular_graphics 'ORTEPII (Johnson, 1976)'
_computing_publication_material SHELXL97
_computing_structure_refinement 'SHELXL97 (Sheldrick, 1997)'
_computing_structure_solution 'SHELXS97 (Sheldrick, 1997)'
_diffrn_ambient_temperature 295(2)
_diffrn_measured_fraction_theta_full 1.00
_diffrn_measured_fraction_theta_max 1.00
_diffrn_measurement_device_type 'Bruker SMART 1K area-detector'
_diffrn_measurement_method '\f and \w'
_diffrn_radiation_monochromator graphite
_diffrn_radiation_source 'medium-focus sealed tube'
_diffrn_radiation_type MoK\a
_diffrn_radiation_wavelength 0.71073
_diffrn_reflns_av_R_equivalents 0.021
_diffrn_reflns_av_sigmaI/netI 0.025
_diffrn_reflns_limit_h_max 11
_diffrn_reflns_limit_h_min -9
_diffrn_reflns_limit_k_max 7
_diffrn_reflns_limit_k_min -8
_diffrn_reflns_limit_l_max 22
_diffrn_reflns_limit_l_min -25
_diffrn_reflns_number 6758
_diffrn_reflns_theta_full 27.0
_diffrn_reflns_theta_max 27.0
_diffrn_reflns_theta_min 2.1
_diffrn_standards_decay_% 0
_diffrn_standards_interval_count 0
_diffrn_standards_interval_time 0
_diffrn_standards_number 0
_exptl_absorpt_coefficient_mu 1.498
_exptl_absorpt_correction_T_max 0.744
_exptl_absorpt_correction_T_min 0.615
_exptl_absorpt_correction_type multi-scan
_exptl_absorpt_process_details '(SADABS; Bruker, 2002)'
_exptl_crystal_colour 'Dark purple'
_exptl_crystal_density_diffrn 1.744
_exptl_crystal_density_method 'not measured'
_exptl_crystal_description Block
_exptl_crystal_F_000 628
_exptl_crystal_size_max 0.36
_exptl_crystal_size_mid 0.25
_exptl_crystal_size_min 0.21
_refine_diff_density_max 0.34
_refine_diff_density_min -0.20
_refine_ls_extinction_method none
_refine_ls_goodness_of_fit_ref 1.06
_refine_ls_hydrogen_treatment mixed
_refine_ls_matrix_type full
_refine_ls_number_parameters 187
_refine_ls_number_reflns 2549
_refine_ls_number_restraints 9
_refine_ls_restrained_S_all 1.05
_refine_ls_R_factor_all 0.037
_refine_ls_R_factor_gt 0.028
_refine_ls_shift/su_max 0.001
_refine_ls_shift/su_mean 0.000
_refine_ls_structure_factor_coef Fsqd
_refine_ls_weighting_details 'calc w = 1/[\s^2^(Fo^2^)+(0.0461P)^2^+0.1445P] where P = (Fo^2^+2Fc^2^)/3'
_refine_ls_weighting_scheme calc
_refine_ls_wR_factor_gt 0.074
_refine_ls_wR_factor_ref 0.078
_reflns_number_gt 2132
_reflns_number_total 2549
_reflns_threshold_expression I>2\s(I)
_cod_data_source_file ob6510.cif
_cod_data_source_block I
_cod_depositor_comments
;
The following automatic conversions were performed:
'_symmetry_cell_setting' value 'Monoclinic' changed to 'monoclinic'
according to '/home/saulius/struct/CIF-dictionaries/cif_core.dic'
dictionary named 'cif_core.dic' version 2.4.1 from
2010-06-29.

'_exptl_absorpt_correction_type' value 'Multi-scan' changed
to 'multi-scan' according to
'/home/saulius/struct/CIF-dictionaries/cif_core.dic' dictionary named
'cif_core.dic' version 2.4.1 from 2010-06-29.

Automatic conversion script
Id: cif_fix_enum 1527 2010-12-29 10:47:43Z saulius 

The following automatic conversions were performed:

'_symmetry_cell_setting' value 'Monoclinic' changed to 'monoclinic'
according to /home/saulius/struct/CIF-dictionaries/cif_core.dic
dictionary named 'cif_core.dic' version 2.4.1 from
2010-06-29.

'_exptl_absorpt_correction_type' value 'Multi-scan'
changed to 'multi-scan' according to
/home/saulius/struct/CIF-dictionaries/cif_core.dic dictionary named
'cif_core.dic' version 2.4.1 from 2010-06-29.

Automatic conversion script
Id: cif_fix_values 1715 2011-07-08 13:25:40Z adriana 
;
_cod_original_sg_symbol_H-M 'P 21/c'
_cod_database_code 2206031
_cod_database_fobs_code 2206031

loop_
_symmetry_equiv_pos_as_xyz
'x, y, z'
'-x, y+1/2, -z+1/2'
'-x, -y, -z'
'x, -y-1/2, z-1/2'

loop_
_atom_site_label
_atom_site_fract_x
_atom_site_fract_y
_atom_site_fract_z
_atom_site_U_iso_or_equiv
_atom_site_adp_type
_atom_site_calc_flag
_atom_site_refinement_flags
_atom_site_occupancy
_atom_site_type_symbol
Co1 0.73884(3) 0.60702(4) 0.700390(10) 0.02620(10) Uani d . 1 Co
O1 0.4853(2) 1.0741(2) 0.62010(10) 0.0393(4) Uani d . 1 O
O2 0.6033(2) 0.8508(2) 0.68910(10) 0.0381(4) Uani d . 1 O
O3 0.6994(2) 0.6452(2) 0.58950(10) 0.0311(3) Uani d . 1 O
O4 0.8605(2) 0.3735(2) 0.67750(10) 0.0409(4) Uani d . 1 O
O5 0.9543(2) 0.1180(2) 0.62880(10) 0.0392(4) Uani d . 1 O
O1w 0.9369(2) 0.7831(2) 0.70690(10) 0.0421(4) Uani d D 1 O
O2w 0.7601(2) 0.5956(3) 0.80400(10) 0.0403(4) Uani d D 1 O
O3w 0.5409(2) 0.4289(2) 0.69730(10) 0.0405(4) Uani d D 1 O
C1 0.5630(2) 0.9216(3) 0.63170(10) 0.0295(4) Uani d . 1 C
C2 0.6106(2) 0.8179(3) 0.56950(10) 0.0319(4) Uani d . 1 C
C3 0.7462(2) 0.5282(3) 0.53800(10) 0.0258(4) Uani d . 1 C
C4 0.7105(3) 0.5811(3) 0.47060(10) 0.0372(5) Uani d . 1 C
C5 0.7591(3) 0.4665(4) 0.41930(10) 0.0442(6) Uani d . 1 C
C6 0.8419(3) 0.2977(4) 0.43450(10) 0.0472(6) Uani d . 1 C
C7 0.8755(2) 0.2443(3) 0.50160(10) 0.0396(5) Uani d . 1 C
C8 0.8306(2) 0.3559(3) 0.55510(10) 0.0274(4) Uani d . 1 C
C9 0.8836(2) 0.2790(3) 0.62500(10) 0.0285(4) Uani d . 1 C
H1w1 0.930(3) 0.894(2) 0.6870(10) 0.054(8) Uiso d D 1 H
H1w2 0.992(3) 0.798(4) 0.7440(10) 0.071(9) Uiso d D 1 H
H2w1 0.8450(10) 0.613(3) 0.8270(10) 0.037(6) Uiso d D 1 H
H2w2 0.689(2) 0.581(4) 0.8290(10) 0.052(8) Uiso d D 1 H
H3w1 0.508(3) 0.415(3) 0.7360(10) 0.063(9) Uiso d D 1 H
H3w2 0.533(3) 0.320(2) 0.6770(10) 0.054(8) Uiso d D 1 H
H2a 0.5199 0.7804 0.5396 0.038 Uiso calc R 1 H
H2b 0.6710 0.9071 0.5449 0.038 Uiso calc R 1 H
H4 0.6534 0.6948 0.4597 0.045 Uiso calc R 1 H
H5 0.7353 0.5045 0.3743 0.053 Uiso calc R 1 H
H6 0.8748 0.2204 0.4002 0.057 Uiso calc R 1 H
H7 0.9307 0.1287 0.5117 0.048 Uiso calc R 1 H

loop_
_atom_site_aniso_label
_atom_site_aniso_U_11
_atom_site_aniso_U_22
_atom_site_aniso_U_33
_atom_site_aniso_U_12
_atom_site_aniso_U_13
_atom_site_aniso_U_23
Co1 0.02869(16) 0.02393(15) 0.02577(16) 0.00309(10) 0.00285(10) 0.00043(10)
O1 0.0480(10) 0.0300(10) 0.0410(10) 0.0160(10) 0.0090(10) 0.0020(10)
O2 0.0510(10) 0.0340(10) 0.0300(10) 0.0160(10) 0.0080(10) 0.0010(10)
O3 0.0410(10) 0.0270(10) 0.0250(10) 0.0140(10) 0.0030(10) 0.0010(10)
O4 0.0550(10) 0.0370(10) 0.0300(10) 0.0190(10) -0.0010(10) -0.0010(10)
O5 0.0480(10) 0.0290(10) 0.0400(10) 0.0170(10) 0.0020(10) 0.0030(10)
O1w 0.0430(10) 0.0450(10) 0.0360(10) -0.0160(10) -0.0050(10) 0.0100(10)
O2w 0.0310(10) 0.0630(10) 0.0270(10) -0.0030(10) 0.0020(10) 0.0030(10)
O3w 0.0440(10) 0.0400(10) 0.0380(10) -0.0130(10) 0.0090(10) -0.0060(10)
C1 0.0310(10) 0.0240(10) 0.0340(10) 0.0020(10) 0.0060(10) 0.0000(10)
C2 0.0400(10) 0.0260(10) 0.0300(10) 0.0120(10) 0.0050(10) 0.0020(10)
C3 0.0270(10) 0.0240(10) 0.0270(10) 0.0030(10) 0.0050(10) -0.0030(10)
C4 0.0440(10) 0.0360(10) 0.0300(10) 0.0130(10) 0.0020(10) 0.0030(10)
C5 0.0550(10) 0.0520(10) 0.0250(10) 0.0110(10) 0.0050(10) -0.0010(10)
C6 0.0600(10) 0.0480(10) 0.0340(10) 0.0140(10) 0.0110(10) -0.0110(10)
C7 0.0450(10) 0.0350(10) 0.0390(10) 0.0140(10) 0.0050(10) -0.0050(10)
C8 0.0260(10) 0.0250(10) 0.0300(10) 0.0020(10) 0.0020(10) -0.0010(10)
C9 0.0260(10) 0.0250(10) 0.0340(10) 0.0030(10) 0.0010(10) 0.0000(10)

loop_
_atom_type_symbol
_atom_type_description
_atom_type_scat_dispersion_real
_atom_type_scat_dispersion_imag
_atom_type_scat_source
C C 0.0033 0.0016 'International Tables Vol C Tables 4.2.6.8 and 6.1.1.4'
H H 0.0000 0.0000 'International Tables Vol C Tables 4.2.6.8 and 6.1.1.4'
O O 0.0106 0.0060 'International Tables Vol C Tables 4.2.6.8 and 6.1.1.4'
Co Co 0.3494 0.9721 'International Tables Vol C Tables 4.2.6.8 and 6.1.1.4'

loop_
_geom_angle_atom_site_label_1
_geom_angle_atom_site_label_2
_geom_angle_atom_site_label_3
_geom_angle
_geom_angle_publ_flag
O2 Co1 O3 76.77(5) yes
O2 Co1 O4 160.59(6) yes
O2 Co1 O1w 90.82(7) yes
O2 Co1 O2w 97.28(6) yes
O2 Co1 O3w 89.57(7) yes
O3 Co1 O4 83.83(5) yes
O3 Co1 O1w 91.69(6) yes
O3 Co1 O2w 174.04(6) yes
O3 Co1 O3w 90.14(6) yes
O4 Co1 O1w 90.28(7) yes
O4 Co1 O2w 102.11(6) yes
O4 Co1 O3w 89.96(7) yes
O1w Co1 O2w 88.81(6) yes
O1w Co1 O3w 178.16(6) yes
O2w Co1 O3w 89.35(6) yes
C1 O2 Co1 120.90(10) no
C3 O3 C2 117.10(10) no
C3 O3 Co1 129.90(10) no
C2 O3 Co1 113.00(10) no
C9 O4 Co1 137.30(10) no
O1 C1 O2 125.5(2) no
O1 C1 C2 115.3(2) no
O2 C1 C2 119.3(2) no
O3 C2 C1 109.9(2) no
C4 C3 O3 120.6(2) no
C4 C3 C8 120.3(2) no
O3 C3 C8 119.1(2) no
C3 C4 C5 120.7(2) no
C6 C5 C4 120.3(2) no
C5 C6 C7 118.8(2) no
C6 C7 C8 123.0(2) no
C7 C8 C3 116.9(2) no
C7 C8 C9 115.4(2) no
C3 C8 C9 127.6(2) no
O5 C9 O4 121.1(2) no
O5 C9 C8 117.2(2) no
O4 C9 C8 121.7(2) no
Co1 O1w H1w1 117(2) no
Co1 O1w H1w2 121(2) no
H1w1 O1w H1w2 108(2) no
Co1 O2w H2w1 121.0(10) no
Co1 O2w H2w2 127.0(10) no
H2w1 O2w H2w2 112(2) no
Co1 O3w H3w1 114(2) no
Co1 O3w H3w2 122(2) no
H3w1 O3w H3w2 109(2) no
O3 C2 H2a 109.7 no
C1 C2 H2a 109.7 no
O3 C2 H2b 109.7 no
C1 C2 H2b 109.7 no
H2a C2 H2b 108.2 no
C3 C4 H4 119.7 no
C5 C4 H4 119.7 no
C6 C5 H5 119.8 no
C4 C5 H5 119.8 no
C5 C6 H6 120.6 no
C7 C6 H6 120.6 no
C6 C7 H7 118.5 no
C8 C7 H7 118.5 no

loop_
_geom_bond_atom_site_label_1
_geom_bond_atom_site_label_2
_geom_bond_distance
_geom_bond_publ_flag
Co1 O2 2.0310(10) yes
Co1 O3 2.2030(10) yes
Co1 O4 1.9890(10) yes
Co1 O1w 2.097(2) yes
Co1 O2w 2.0440(10) yes
Co1 O3w 2.108(2) yes
O1 C1 1.244(2) no
O2 C1 1.249(2) no
O3 C3 1.392(2) no
O3 C2 1.436(2) no
O4 C9 1.259(2) no
O5 C9 1.252(2) no
O1w H1w1 0.850(10) no
O1w H1w2 0.850(10) no
O2w H2w1 0.840(10) no
O2w H2w2 0.840(10) no
O3w H3w1 0.850(10) no
O3w H3w2 0.840(10) no
C1 C2 1.520(3) no
C3 C4 1.385(3) no
C3 C8 1.403(3) no
C4 C5 1.385(3) no
C5 C6 1.369(3) no
C6 C7 1.379(3) no
C7 C8 1.395(3) no
C8 C9 1.504(3) no
C2 H2a 0.97 no
C2 H2b 0.97 no
C4 H4 0.93 no
C5 H5 0.93 no
C6 H6 0.93 no
C7 H7 0.93 no

loop_
_geom_hbond_atom_site_label_D
_geom_hbond_atom_site_label_H
_geom_hbond_atom_site_label_A
_geom_hbond_site_symmetry_A
_geom_hbond_distance_DH
_geom_hbond_distance_HA
_geom_hbond_distance_DA
_geom_hbond_angle_DHA
_geom_hbond_publ_flag
O1w H1w1 O5 1_565 0.850(10) 1.930(10) 2.760(2) 166(3) yes
O1w H1w2 O4 2_756 0.850(10) 1.970(10) 2.804(2) 169(2) yes
O2w H2w2 O1 2_646 0.840(10) 1.930(10) 2.766(2) 173(2) yes
O2w H2w1 O5 2_756 0.840(10) 1.870(10) 2.703(2) 171(2) yes
O3w H3w1 O2 2_646 0.850(10) 1.920(10) 2.757(2) 167(3) yes
O3w H3w2 O1 1_545 0.840(10) 2.030(10) 2.861(2) 172(2) yes

loop_
_geom_torsion_atom_site_label_1
_geom_torsion_atom_site_label_2
_geom_torsion_atom_site_label_3
_geom_torsion_atom_site_label_4
_geom_torsion
_geom_torsion_publ_flag
O4 Co1 O2 C1 -4.7(3) no
O2w Co1 O2 C1 177.4(2) no
O1w Co1 O2 C1 88.4(2) no
O3w Co1 O2 C1 -93.4(2) no
O3 Co1 O2 C1 -3.1(2) no
O4 Co1 O3 C3 2.9(2) no
O2 Co1 O3 C3 -176.6(2) no
O1w Co1 O3 C3 93.0(2) no
O3w Co1 O3 C3 -87.1(2) no
O4 Co1 O3 C2 -177.70(10) no
O2 Co1 O3 C2 2.90(10) no
O1w Co1 O3 C2 -87.60(10) no
O3w Co1 O3 C2 92.40(10) no
O2 Co1 O4 C9 -7.5(4) no
O2w Co1 O4 C9 170.4(2) no
O1w Co1 O4 C9 -100.8(2) no
O3w Co1 O4 C9 81.1(2) no
O3 Co1 O4 C9 -9.1(2) no
Co1 O2 C1 O1 -177.1(2) no
Co1 O2 C1 C2 2.7(3) no
C3 O3 C2 C1 177.2(2) no
Co1 O3 C2 C1 -2.4(2) no
O1 C1 C2 O3 179.9(2) no
O2 C1 C2 O3 0.0(3) yes
C2 O3 C3 C4 1.5(3) yes
Co1 O3 C3 C4 -179.10(10) no
C2 O3 C3 C8 -178.8(2) no
Co1 O3 C3 C8 0.7(3) no
O3 C3 C4 C5 179.0(2) no
C8 C3 C4 C5 -0.8(3) no
C3 C4 C5 C6 0.7(4) no
C4 C5 C6 C7 0.1(4) no
C5 C6 C7 C8 -0.8(4) no
C6 C7 C8 C3 0.7(3) no
C6 C7 C8 C9 -177.5(2) no
C4 C3 C8 C7 0.1(3) no
O3 C3 C8 C7 -179.6(2) no
C4 C3 C8 C9 178.0(2) no
O3 C3 C8 C9 -1.7(3) yes
Co1 O4 C9 O5 -170.6(2) no
Co1 O4 C9 C8 10.6(3) no
C7 C8 C9 O5 -4.1(3) no
C3 C8 C9 O5 178.0(2) no
C7 C8 C9 O4 174.7(2) no
C3 C8 C9 O4 -3.2(3) yes
